data_4001248
loop_
_publ_author_name
'Zhang, Jian'
'Wu, Tao'
'Feng, Pingyun'
'Bu, Xianhui'

_publ_section_title
;
 In Situ Synthesis of Tetradentate Dye for Construction of
 Three-Dimensional Homochiral Phosphor.
;
_journal_issue 17
_journal_name_full 'Chemistry of materials : a publication of the American Chemical Society'
_journal_page_first 5457
_journal_page_last 5459
_journal_paper_doi 10.1021/cm801385m
_journal_volume 20
_journal_year 2008
_chemical_formula_sum 'C26 H22 N4 O2'
_chemical_formula_weight 422.48
_chemical_name_systematic
; 
 ? 
;
_space_group_IT_number 14
_symmetry_cell_setting monoclinic
_symmetry_space_group_name_Hall '-P 2yn'
_symmetry_space_group_name_H-M 'P 1 21/n 1'
_atom_sites_solution_hydrogens geom
_atom_sites_solution_primary direct
_atom_sites_solution_secondary difmap
_audit_creation_method SHELXL-97
_cell_angle_alpha 90.00
_cell_angle_beta 113.70
_cell_angle_gamma 90.00
_cell_formula_units_Z 2
_cell_length_a 12.6296(17)
_cell_length_b 6.1333(8)
_cell_length_c 15.708(2)
_cell_measurement_reflns_used 1937
_cell_measurement_temperature 273(2)
_cell_measurement_theta_max 24.27
_cell_measurement_theta_min 2.67
_cell_volume 1114.1(3)
_computing_cell_refinement 'Bruker SMART'
_computing_data_collection 'Bruker SMART'
_computing_data_reduction 'Bruker SAINT'
_computing_molecular_graphics 'Bruker SHELXTL'
_computing_publication_material 'Bruker SHELXTL'
_computing_structure_refinement 'SHELXL-97 (Sheldrick, 1997)'
_computing_structure_solution 'SHELXS-97 (Sheldrick, 1990)'
_diffrn_ambient_temperature 273(2)
_diffrn_measured_fraction_theta_full 0.987
_diffrn_measured_fraction_theta_max 0.987
_diffrn_measurement_device_type 'CCD area detector'
_diffrn_measurement_method 'phi and omega scans'
_diffrn_radiation_monochromator graphite
_diffrn_radiation_source 'fine-focus sealed tube'
_diffrn_radiation_type MoK\a
_diffrn_radiation_wavelength 0.71073
_diffrn_reflns_av_R_equivalents 0.0942
_diffrn_reflns_av_sigmaI/netI 0.0683
_diffrn_reflns_limit_h_max 14
_diffrn_reflns_limit_h_min -14
_diffrn_reflns_limit_k_max 7
_diffrn_reflns_limit_k_min -7
_diffrn_reflns_limit_l_max 18
_diffrn_reflns_limit_l_min -18
_diffrn_reflns_number 6526
_diffrn_reflns_theta_full 24.98
_diffrn_reflns_theta_max 24.98
_diffrn_reflns_theta_min 1.76
_exptl_absorpt_coefficient_mu 0.082
_exptl_absorpt_correction_type none
_exptl_crystal_colour colorless
_exptl_crystal_density_diffrn 1.259
_exptl_crystal_density_method 'not measured'
_exptl_crystal_description needle
_exptl_crystal_F_000 444
_exptl_crystal_size_max .32
_exptl_crystal_size_mid .08
_exptl_crystal_size_min .06
_refine_diff_density_max 0.194
_refine_diff_density_min -0.227
_refine_diff_density_rms 0.040
_refine_ls_extinction_method none
_refine_ls_goodness_of_fit_ref 0.979
_refine_ls_hydrogen_treatment constr
_refine_ls_matrix_type full
_refine_ls_number_parameters 145
_refine_ls_number_reflns 1934
_refine_ls_number_restraints 0
_refine_ls_restrained_S_all 0.979
_refine_ls_R_factor_all 0.0737
_refine_ls_R_factor_gt 0.0460
_refine_ls_shift/su_max 0.017
_refine_ls_shift/su_mean 0.003
_refine_ls_structure_factor_coef Fsqd
_refine_ls_weighting_details 'calc w=1/[\s^2^(Fo^2^)+(0.0693P)^2^+0.0000P] where P=(Fo^2^+2Fc^2^)/3'
_refine_ls_weighting_scheme calc
_refine_ls_wR_factor_gt 0.1215
_refine_ls_wR_factor_ref 0.1342
_reflns_number_gt 1229
_reflns_number_total 1934
_reflns_threshold_expression >2sigma(I)
_cod_data_source_file cm801385m_si_001.cif
_cod_data_source_block 2
_cod_depositor_comments
;
The following automatic conversions were performed:

'_symmetry_cell_setting' value 'Monoclinic' changed to 'monoclinic'
according to /home/saulius/struct/CIF-dictionaries/cif_core.dic
dictionary named 'cif_core.dic' version 2.4.1 from 2010-06-29.

Automatic conversion script
Id: cif_fix_values 1715 2011-07-08 13:25:40Z adriana 
;
_cod_original_sg_symbol_H-M P2(1)/n
_cod_database_code 4001248

loop_
_symmetry_equiv_pos_as_xyz
'x, y, z'
'-x+1/2, y+1/2, -z+1/2'
'-x, -y, -z'
'x-1/2, -y-1/2, z-1/2'

loop_
_atom_site_label
_atom_site_type_symbol
_atom_site_fract_x
_atom_site_fract_y
_atom_site_fract_z
_atom_site_U_iso_or_equiv
_atom_site_adp_type
_atom_site_occupancy
_atom_site_symmetry_multiplicity
_atom_site_calc_flag
_atom_site_refinement_flags
O1W O 0.02195(13) 0.0492(3) 0.75652(10) 0.0648(5) Uani 1 1 d .
H1WA H -0.0179 0.1653 0.7401 0.097 Uiso 1 1 d R
H1WB H 0.0491 0.0598 0.7152 0.097 Uiso 1 1 d R
N1 N 0.15226(16) 0.6246(3) 0.30806(12) 0.0506(5) Uani 1 1 d .
N2 N 0.85729(19) -0.0371(4) 0.36447(14) 0.0686(6) Uani 1 1 d .
C2 C 0.50593(17) 0.1346(3) 0.43220(13) 0.0402(5) Uani 1 1 d .
H2A H 0.5099 0.2258 0.3863 0.048 Uiso 1 1 calc R
C4 C 0.32095(17) 0.3153(3) 0.40638(13) 0.0392(5) Uani 1 1 d .
C5 C 0.26458(19) 0.6642(4) 0.33418(14) 0.0466(6) Uani 1 1 d .
H5A H 0.2865 0.7987 0.3192 0.056 Uiso 1 1 calc R
C6 C 0.75908(19) 0.1513(4) 0.44572(16) 0.0542(6) Uani 1 1 d .
H6A H 0.7511 0.2780 0.4752 0.065 Uiso 1 1 calc R
C7 C 0.20375(18) 0.2700(4) 0.37722(14) 0.0458(5) Uani 1 1 d .
H7A H 0.1793 0.1357 0.3901 0.055 Uiso 1 1 calc R
C8 C 0.59364(17) -0.0157(3) 0.47352(13) 0.0392(5) Uani 1 1 d .
C9 C 0.41157(17) 0.1544(3) 0.45689(13) 0.0387(5) Uani 1 1 d .
C10 C 0.34960(18) 0.5182(3) 0.38185(12) 0.0419(5) Uani 1 1 d .
H10A H 0.4268 0.5544 0.3979 0.050 Uiso 1 1 calc R
C11 C 0.68706(18) -0.0258(3) 0.43732(13) 0.0432(5) Uani 1 1 d .
C12 C 0.70161(19) -0.2070(4) 0.39043(15) 0.0533(6) Uani 1 1 d .
H12A H 0.6551 -0.3293 0.3826 0.064 Uiso 1 1 calc R
C13 C 0.12433(19) 0.4273(4) 0.32892(14) 0.0499(6) Uani 1 1 d .
H13A H 0.0463 0.3941 0.3096 0.060 Uiso 1 1 calc R
C15 C 0.7866(2) -0.2037(5) 0.35519(16) 0.0655(7) Uani 1 1 d .
H15A H 0.7943 -0.3260 0.3231 0.079 Uiso 1 1 calc R
C16 C 0.8429(2) 0.1383(4) 0.40996(19) 0.0672(7) Uani 1 1 d .
H16A H 0.8917 0.2570 0.4179 0.081 Uiso 1 1 calc R

loop_
_atom_site_aniso_label
_atom_site_aniso_U_11
_atom_site_aniso_U_22
_atom_site_aniso_U_33
_atom_site_aniso_U_23
_atom_site_aniso_U_13
_atom_site_aniso_U_12
O1W 0.0699(12) 0.0716(12) 0.0629(10) 0.0123(8) 0.0370(9) 0.0195(8)
N1 0.0588(13) 0.0507(12) 0.0456(10) 0.0053(9) 0.0245(9) 0.0122(10)
N2 0.0695(15) 0.0826(16) 0.0703(14) 0.0099(12) 0.0454(12) 0.0121(13)
C2 0.0444(12) 0.0421(12) 0.0343(10) 0.0023(9) 0.0161(9) 0.0026(10)
C4 0.0432(12) 0.0439(13) 0.0321(10) -0.0024(9) 0.0169(9) 0.0037(10)
C5 0.0579(15) 0.0442(13) 0.0413(12) -0.0006(10) 0.0237(11) 0.0033(12)
C6 0.0599(15) 0.0516(14) 0.0636(14) 0.0003(12) 0.0379(12) 0.0018(12)
C7 0.0470(13) 0.0487(13) 0.0433(12) 0.0029(10) 0.0200(10) 0.0007(11)
C8 0.0416(12) 0.0420(12) 0.0357(10) -0.0032(9) 0.0173(9) -0.0003(10)
C9 0.0404(12) 0.0408(12) 0.0339(10) -0.0037(9) 0.0137(9) -0.0010(10)
C10 0.0454(13) 0.0465(13) 0.0369(11) -0.0038(10) 0.0197(10) 0.0004(11)
C11 0.0438(12) 0.0497(13) 0.0355(10) 0.0032(10) 0.0152(9) 0.0060(10)
C12 0.0579(15) 0.0570(15) 0.0480(13) -0.0042(11) 0.0243(11) 0.0031(12)
C13 0.0444(13) 0.0610(15) 0.0451(12) 0.0015(11) 0.0190(10) 0.0075(12)
C15 0.0767(18) 0.0734(18) 0.0575(15) -0.0055(13) 0.0383(14) 0.0175(15)
C16 0.0703(17) 0.0688(17) 0.0784(17) 0.0041(14) 0.0465(14) 0.0014(14)

loop_
_atom_type_symbol
_atom_type_description
_atom_type_scat_dispersion_real
_atom_type_scat_dispersion_imag
_atom_type_scat_source
C C 0.0033 0.0016 'International Tables Vol C Tables 4.2.6.8 and 6.1.1.4'
H H 0.0000 0.0000 'International Tables Vol C Tables 4.2.6.8 and 6.1.1.4'
N N 0.0061 0.0033 'International Tables Vol C Tables 4.2.6.8 and 6.1.1.4'
O O 0.0106 0.0060 'International Tables Vol C Tables 4.2.6.8 and 6.1.1.4'

loop_
_geom_angle_atom_site_label_1
_geom_angle_atom_site_label_2
_geom_angle_atom_site_label_3
_geom_angle
_geom_angle_site_symmetry_1
_geom_angle_site_symmetry_3
H1WA O1W H1WB 94.4 . .
C5 N1 C13 116.30(19) . .
C15 N2 C16 116.5(2) . .
C8 C2 C9 122.53(18) . .
C8 C2 H2A 118.7 . .
C9 C2 H2A 118.7 . .
C7 C4 C10 116.61(18) . .
C7 C4 C9 122.39(18) . .
C10 C4 C9 120.94(18) . .
N1 C5 C10 123.6(2) . .
N1 C5 H5A 118.2 . .
C10 C5 H5A 118.2 . .
C16 C6 C11 119.6(2) . .
C16 C6 H6A 120.2 . .
C11 C6 H6A 120.2 . .
C13 C7 C4 119.0(2) . .
C13 C7 H7A 120.5 . .
C4 C7 H7A 120.5 . .
C2 C8 C9 119.19(18) . 3_656
C2 C8 C11 116.86(17) . .
C9 C8 C11 123.90(18) 3_656 .
C2 C9 C8 118.28(18) . 3_656
C2 C9 C4 118.12(17) . .
C8 C9 C4 123.57(18) 3_656 .
C5 C10 C4 120.18(19) . .
C5 C10 H10A 119.9 . .
C4 C10 H10A 119.9 . .
C12 C11 C6 117.1(2) . .
C12 C11 C8 121.76(19) . .
C6 C11 C8 121.04(18) . .
C11 C12 C15 119.2(2) . .
C11 C12 H12A 120.4 . .
C15 C12 H12A 120.4 . .
N1 C13 C7 124.2(2) . .
N1 C13 H13A 117.9 . .
C7 C13 H13A 117.9 . .
N2 C15 C12 124.1(2) . .
N2 C15 H15A 118.0 . .
C12 C15 H15A 118.0 . .
N2 C16 C6 123.4(2) . .
N2 C16 H16A 118.3 . .
C6 C16 H16A 118.3 . .

loop_
_geom_bond_atom_site_label_1
_geom_bond_atom_site_label_2
_geom_bond_distance
_geom_bond_site_symmetry_2
O1W H1WA 0.8499 .
O1W H1WB 0.8499 .
N1 C5 1.331(2) .
N1 C13 1.338(3) .
N2 C15 1.326(3) .
N2 C16 1.343(3) .
C2 C8 1.385(3) .
C2 C9 1.399(3) .
C2 H2A 0.9300 .
C4 C7 1.390(3) .
C4 C10 1.393(3) .
C4 C9 1.478(3) .
C5 C10 1.367(3) .
C5 H5A 0.9300 .
C6 C16 1.386(3) .
C6 C11 1.389(3) .
C6 H6A 0.9300 .
C7 C13 1.379(3) .
C7 H7A 0.9300 .
C8 C9 1.407(3) 3_656
C8 C11 1.503(3) .
C9 C8 1.407(3) 3_656
C10 H10A 0.9300 .
C11 C12 1.386(3) .
C12 C15 1.392(3) .
C12 H12A 0.9300 .
C13 H13A 0.9300 .
C15 H15A 0.9300 .
C16 H16A 0.9300 .
